data_7109269
loop_
_publ_author_name
'Yanxia Zhao'
'Yanyan Liu'
'Yibo Lei'
'Biao Wu'
'Xiao-Juan Yang'

_publ_section_title
;
 Activation of alkynes by an alpha-diimine-stabilized Al-Al-bonded
 compound: insertion into the Al-Al bond or cycloaddition to AlN2C2 rings
;
_journal_name_full Chem.Commun.
_journal_page_first 4546
_journal_paper_doi 10.1039/c3cc41756e
_journal_volume 49
_journal_year 2013
_chemical_formula_sum 'C93 H116 Al2 N4'
_chemical_formula_weight 1343.86
_chemical_name_systematic
;
?
;
_space_group_IT_number 15
_symmetry_cell_setting monoclinic
_symmetry_space_group_name_Hall '-C 2yc'
_symmetry_space_group_name_H-M 'C 1 2/c 1'
_atom_sites_solution_hydrogens geom
_atom_sites_solution_primary direct
_atom_sites_solution_secondary difmap
_audit_creation_method SHELXL-97
_cell_angle_alpha 90.00
_cell_angle_beta 109.968(2)
_cell_angle_gamma 90.00
_cell_formula_units_Z 4
_cell_length_a 24.135(4)
_cell_length_b 12.756(2)
_cell_length_c 27.140(5)
_cell_measurement_temperature 153(2)
_cell_volume 7853(2)
_computing_cell_refinement 'Bruker SMART'
_computing_data_collection 'Bruker SMART APEX II'
_computing_data_reduction 'Bruker SAINT'
_computing_molecular_graphics SHELXTL
_computing_publication_material SHELXTL
_computing_structure_refinement 'SHELXL-97 (Sheldrick, 2008)'
_computing_structure_solution 'SHELXS-97 (Sheldrick, 2008)'
_diffrn_ambient_temperature 153(2)
_diffrn_measured_fraction_theta_full 0.985
_diffrn_measured_fraction_theta_max 0.985
_diffrn_measurement_device_type 'Bruker APEX II area detector'
_diffrn_measurement_method '\w scan'
_diffrn_radiation_monochromator graphite
_diffrn_radiation_source 'fine-focus sealed tube'
_diffrn_radiation_type MoK\a
_diffrn_radiation_wavelength 0.71073
_diffrn_reflns_av_R_equivalents 0.0756
_diffrn_reflns_av_sigmaI/netI 0.0808
_diffrn_reflns_limit_h_max 28
_diffrn_reflns_limit_h_min -28
_diffrn_reflns_limit_k_max 15
_diffrn_reflns_limit_k_min -15
_diffrn_reflns_limit_l_max 32
_diffrn_reflns_limit_l_min -22
_diffrn_reflns_number 25243
_diffrn_reflns_theta_full 25.05
_diffrn_reflns_theta_max 25.05
_diffrn_reflns_theta_min 1.80
_exptl_absorpt_coefficient_mu 0.085
_exptl_absorpt_correction_T_max 0.9831
_exptl_absorpt_correction_T_min 0.9789
_exptl_absorpt_correction_type multi-scan
_exptl_absorpt_process_details SADABS
_exptl_crystal_colour light-yellow
_exptl_crystal_density_diffrn 1.137
_exptl_crystal_density_method 'not measured'
_exptl_crystal_description block
_exptl_crystal_F_000 2912
_exptl_crystal_size_max 0.25
_exptl_crystal_size_mid 0.25
_exptl_crystal_size_min 0.20
_refine_diff_density_max 1.253
_refine_diff_density_min -0.989
_refine_diff_density_rms 0.077
_refine_ls_extinction_method none
_refine_ls_goodness_of_fit_ref 1.188
_refine_ls_hydrogen_treatment constr
_refine_ls_matrix_type full
_refine_ls_number_parameters 448
_refine_ls_number_reflns 6862
_refine_ls_number_restraints 0
_refine_ls_restrained_S_all 1.188
_refine_ls_R_factor_all 0.1388
_refine_ls_R_factor_gt 0.0819
_refine_ls_shift/su_max 0.002
_refine_ls_shift/su_mean 0.000
_refine_ls_structure_factor_coef Fsqd
_refine_ls_weighting_details 'calc w=1/[\s^2^(Fo^2^)+(0.0120P)^2^+41.2666P] where P=(Fo^2^+2Fc^2^)/3'
_refine_ls_weighting_scheme calc
_refine_ls_wR_factor_gt 0.1654
_refine_ls_wR_factor_ref 0.1894
_reflns_number_gt 4195
_reflns_number_total 6862
_reflns_threshold_expression >2sigma(I)
_cod_data_source_file c3cc41756e.txt
_cod_data_source_block 3a
_cod_original_sg_symbol_H-M 'C2/c '
_cod_database_code 7109269

loop_
_symmetry_equiv_pos_as_xyz
'x, y, z'
'-x, y, -z+1/2'
'x+1/2, y+1/2, z'
'-x+1/2, y+1/2, -z+1/2'
'-x, -y, -z'
'x, -y, z-1/2'
'-x+1/2, -y+1/2, -z'
'x+1/2, -y+1/2, z-1/2'

loop_
_atom_site_label
_atom_site_type_symbol
_atom_site_fract_x
_atom_site_fract_y
_atom_site_fract_z
_atom_site_U_iso_or_equiv
_atom_site_adp_type
_atom_site_occupancy
_atom_site_symmetry_multiplicity
_atom_site_calc_flag
_atom_site_refinement_flags
Al1 Al 0.28716(5) 0.68480(9) -0.00728(5) 0.0206(3) Uani 1 1 d .
N1 N 0.36822(13) 0.6819(2) 0.02620(13) 0.0203(7) Uani 1 1 d .
N2 N 0.29070(14) 0.5368(2) 0.02408(13) 0.0210(8) Uani 1 1 d .
C1 C 0.37994(16) 0.5763(3) 0.00817(16) 0.0201(9) Uani 1 1 d .
C2 C 0.34235(17) 0.5016(3) 0.02921(16) 0.0209(9) Uani 1 1 d .
C3 C 0.44493(16) 0.5466(3) 0.02758(17) 0.0231(9) Uani 1 1 d .
H3A H 0.4667 0.5957 0.0132 0.035 Uiso 1 1 calc R
H3B H 0.4494 0.4753 0.0160 0.035 Uiso 1 1 calc R
H3C H 0.4605 0.5498 0.0660 0.035 Uiso 1 1 calc R
C4 C 0.36549(18) 0.3980(3) 0.05280(17) 0.0271(10) Uani 1 1 d .
H4A H 0.3982 0.4089 0.0858 0.041 Uiso 1 1 calc R
H4B H 0.3795 0.3583 0.0284 0.041 Uiso 1 1 calc R
H4C H 0.3340 0.3588 0.0597 0.041 Uiso 1 1 calc R
C5 C 0.41474(17) 0.7554(3) 0.04781(16) 0.0216(9) Uani 1 1 d .
C6 C 0.44576(17) 0.8027(3) 0.01736(17) 0.0234(9) Uani 1 1 d .
C7 C 0.48929(18) 0.8757(3) 0.04068(18) 0.0291(10) Uani 1 1 d .
H7 H 0.5099 0.9073 0.0203 0.035 Uiso 1 1 calc R
C8 C 0.50377(19) 0.9043(3) 0.09275(19) 0.0334(11) Uani 1 1 d .
H8 H 0.5341 0.9541 0.1080 0.040 Uiso 1 1 calc R
C9 C 0.47323(19) 0.8588(4) 0.12218(18) 0.0327(11) Uani 1 1 d .
H9 H 0.4826 0.8783 0.1579 0.039 Uiso 1 1 calc R
C10 C 0.42931(17) 0.7856(3) 0.10067(17) 0.0251(10) Uani 1 1 d .
C11 C 0.43026(17) 0.7812(3) -0.04023(17) 0.0257(10) Uani 1 1 d .
H11 H 0.4109 0.7108 -0.0472 0.031 Uiso 1 1 calc R
C12 C 0.4830(2) 0.7768(4) -0.0592(2) 0.0421(13) Uani 1 1 d .
H12A H 0.4998 0.8472 -0.0577 0.063 Uiso 1 1 calc R
H12B H 0.4702 0.7510 -0.0953 0.063 Uiso 1 1 calc R
H12C H 0.5130 0.7295 -0.0366 0.063 Uiso 1 1 calc R
C13 C 0.3851(2) 0.8611(4) -0.07207(19) 0.0394(12) Uani 1 1 d .
H13A H 0.3507 0.8605 -0.0606 0.059 Uiso 1 1 calc R
H13B H 0.3726 0.8428 -0.1093 0.059 Uiso 1 1 calc R
H13C H 0.4028 0.9311 -0.0667 0.059 Uiso 1 1 calc R
C14 C 0.39809(19) 0.7390(3) 0.13574(17) 0.0293(10) Uani 1 1 d .
H14 H 0.3640 0.6971 0.1128 0.035 Uiso 1 1 calc R
C15 C 0.3729(3) 0.8238(4) 0.1620(2) 0.0574(16) Uani 1 1 d .
H15A H 0.4053 0.8644 0.1862 0.086 Uiso 1 1 calc R
H15B H 0.3500 0.7907 0.1814 0.086 Uiso 1 1 calc R
H15C H 0.3473 0.8705 0.1352 0.086 Uiso 1 1 calc R
C16 C 0.4378(2) 0.6645(5) 0.1755(2) 0.0577(16) Uani 1 1 d .
H16A H 0.4509 0.6085 0.1573 0.087 Uiso 1 1 calc R
H16B H 0.4162 0.6340 0.1967 0.087 Uiso 1 1 calc R
H16C H 0.4722 0.7028 0.1984 0.087 Uiso 1 1 calc R
C17 C 0.24703(17) 0.4754(3) 0.03744(17) 0.0238(9) Uani 1 1 d .
C18 C 0.25086(19) 0.4653(3) 0.09013(18) 0.0289(10) Uani 1 1 d .
C19 C 0.2057(2) 0.4109(3) 0.1008(2) 0.0366(12) Uani 1 1 d .
H19 H 0.2072 0.4029 0.1360 0.044 Uiso 1 1 calc R
C20 C 0.1594(2) 0.3692(4) 0.0607(2) 0.0400(13) Uani 1 1 d .
H20 H 0.1290 0.3330 0.0686 0.048 Uiso 1 1 calc R
C21 C 0.15646(19) 0.3791(3) 0.0090(2) 0.0339(11) Uani 1 1 d .
H21 H 0.1240 0.3496 -0.0181 0.041 Uiso 1 1 calc R
C22 C 0.20017(17) 0.4315(3) -0.00392(18) 0.0270(10) Uani 1 1 d .
C23 C 0.3001(2) 0.5122(4) 0.13565(18) 0.0335(11) Uani 1 1 d .
H23 H 0.3302 0.5421 0.1218 0.040 Uiso 1 1 calc R
C24 C 0.3301(2) 0.4291(4) 0.1765(2) 0.0512(14) Uani 1 1 d .
H24A H 0.3025 0.4040 0.1932 0.077 Uiso 1 1 calc R
H24B H 0.3648 0.4596 0.2031 0.077 Uiso 1 1 calc R
H24C H 0.3424 0.3702 0.1593 0.077 Uiso 1 1 calc R
C25 C 0.2766(2) 0.6014(4) 0.1608(2) 0.0462(13) Uani 1 1 d .
H25A H 0.2446 0.5750 0.1719 0.069 Uiso 1 1 calc R
H25B H 0.2617 0.6579 0.1352 0.069 Uiso 1 1 calc R
H25C H 0.3085 0.6283 0.1913 0.069 Uiso 1 1 calc R
C26 C 0.19893(19) 0.4351(3) -0.06022(18) 0.0317(11) Uani 1 1 d .
H26 H 0.2128 0.5061 -0.0664 0.038 Uiso 1 1 calc R
C27 C 0.13803(19) 0.4183(4) -0.1006(2) 0.0450(13) Uani 1 1 d .
H27A H 0.1256 0.3458 -0.0986 0.068 Uiso 1 1 calc R
H27B H 0.1393 0.4320 -0.1357 0.068 Uiso 1 1 calc R
H27C H 0.1100 0.4663 -0.0934 0.068 Uiso 1 1 calc R
C28 C 0.2415(2) 0.3538(4) -0.0693(2) 0.0387(12) Uani 1 1 d .
H28C H 0.2817 0.3688 -0.0459 0.058 Uiso 1 1 calc R
H28B H 0.2399 0.3574 -0.1058 0.058 Uiso 1 1 calc R
H28A H 0.2300 0.2835 -0.0619 0.058 Uiso 1 1 calc R
C29 C 0.29753(17) 0.6247(3) -0.07133(17) 0.0244(9) Uani 1 1 d .
H29 H 0.2719 0.6322 -0.1066 0.029 Uiso 1 1 calc R
C30 C 0.34815(17) 0.5718(3) -0.05406(16) 0.0221(9) Uani 1 1 d .
C31 C 0.37402(17) 0.5146(3) -0.08899(17) 0.0260(10) Uani 1 1 d .
C32 C 0.39269(18) 0.4106(3) -0.08168(18) 0.0309(10) Uani 1 1 d .
H32 H 0.3912 0.3735 -0.0518 0.037 Uiso 1 1 calc R
C33 C 0.4135(2) 0.3603(4) -0.11724(19) 0.0385(12) Uani 1 1 d .
H33 H 0.4261 0.2894 -0.1114 0.046 Uiso 1 1 calc R
C34 C 0.4158(2) 0.4123(4) -0.1611(2) 0.0442(13) Uani 1 1 d .
H34 H 0.4294 0.3773 -0.1857 0.053 Uiso 1 1 calc R
C35 C 0.3983(2) 0.5161(4) -0.16864(19) 0.0413(13) Uani 1 1 d .
H35 H 0.4001 0.5530 -0.1984 0.050 Uiso 1 1 calc R
C36 C 0.37788(19) 0.5664(4) -0.13280(17) 0.0315(11) Uani 1 1 d .
H36 H 0.3663 0.6379 -0.1383 0.038 Uiso 1 1 calc R
C37 C 0.5000 0.3918(9) 0.2500 0.082(3) Uani 1 2 d S
H37 H 0.5000 0.4663 0.2500 0.099 Uiso 1 2 calc SR
C38 C 0.4911(3) 0.3381(7) 0.2051(3) 0.081(2) Uani 1 1 d .
H38 H 0.4849 0.3754 0.1734 0.097 Uiso 1 1 calc R
C39 C 0.4908(2) 0.2302(6) 0.2045(2) 0.0585(16) Uani 1 1 d .
H39 H 0.4843 0.1939 0.1724 0.070 Uiso 1 1 calc R
C40 C 0.5000 0.1745(7) 0.2500 0.054(2) Uani 1 2 d S
C41 C 0.5000 0.0564(8) 0.2500 0.106(4) Uani 1 2 d S
H41A H 0.5225 0.0308 0.2285 0.158 Uiso 0.50 1 calc PR
H41B H 0.4593 0.0308 0.2356 0.158 Uiso 0.50 1 calc PR
H41C H 0.5182 0.0308 0.2860 0.158 Uiso 0.50 1 calc PR
C42 C 0.1748(6) 0.3363(6) 0.7581(5) 0.178(7) Uani 1 1 d .
H42A H 0.1420 0.3218 0.7707 0.267 Uiso 1 1 calc R
H42B H 0.2117 0.3120 0.7841 0.267 Uiso 1 1 calc R
H42C H 0.1681 0.2994 0.7249 0.267 Uiso 1 1 calc R
C43 C 0.1781(3) 0.4404(5) 0.7506(2) 0.193(7) Uani 1 1 d G
C44 C 0.13324(19) 0.4956(6) 0.71369(19) 0.086(2) Uani 1 1 d G
H44 H 0.0981 0.4606 0.6934 0.103 Uiso 1 1 calc R
C45 C 0.1398(2) 0.6021(6) 0.70637(19) 0.111(3) Uani 1 1 d G
H45 H 0.1092 0.6399 0.6811 0.133 Uiso 1 1 calc R
C46 C 0.1912(3) 0.6534(5) 0.7360(2) 0.139(5) Uani 1 1 d G
H46 H 0.1957 0.7262 0.7310 0.167 Uiso 1 1 calc R
C47 C 0.2361(2) 0.5981(6) 0.7730(2) 0.184(8) Uani 1 1 d G
H47 H 0.2712 0.6332 0.7932 0.220 Uiso 1 1 calc R
C48 C 0.2295(2) 0.4916(6) 0.78028(18) 0.135(5) Uani 1 1 d G
H48 H 0.2601 0.4539 0.8055 0.162 Uiso 1 1 calc R

loop_
_atom_site_aniso_label
_atom_site_aniso_U_11
_atom_site_aniso_U_22
_atom_site_aniso_U_33
_atom_site_aniso_U_23
_atom_site_aniso_U_13
_atom_site_aniso_U_12
Al1 0.0170(6) 0.0238(7) 0.0233(7) 0.0009(5) 0.0098(5) 0.0020(5)
N1 0.0157(17) 0.0218(18) 0.0261(19) -0.0046(15) 0.0107(14) 0.0018(14)
N2 0.0212(18) 0.0212(18) 0.025(2) -0.0006(15) 0.0140(15) 0.0003(14)
C1 0.021(2) 0.020(2) 0.022(2) 0.0003(17) 0.0100(17) 0.0017(16)
C2 0.021(2) 0.023(2) 0.021(2) -0.0016(17) 0.0101(18) 0.0000(17)
C3 0.015(2) 0.026(2) 0.030(2) -0.0008(19) 0.0097(18) 0.0009(16)
C4 0.025(2) 0.026(2) 0.035(3) 0.006(2) 0.017(2) 0.0023(18)
C5 0.018(2) 0.021(2) 0.027(2) 0.0007(18) 0.0098(18) 0.0024(16)
C6 0.019(2) 0.023(2) 0.030(2) 0.0021(19) 0.0098(18) 0.0024(17)
C7 0.027(2) 0.029(2) 0.034(3) 0.004(2) 0.015(2) -0.0031(19)
C8 0.030(3) 0.029(3) 0.041(3) -0.007(2) 0.012(2) -0.0072(19)
C9 0.030(3) 0.038(3) 0.030(3) -0.008(2) 0.009(2) -0.002(2)
C10 0.021(2) 0.028(2) 0.029(3) -0.0007(19) 0.0111(19) 0.0023(17)
C11 0.022(2) 0.029(2) 0.030(3) 0.0032(19) 0.0145(19) -0.0015(17)
C12 0.039(3) 0.050(3) 0.049(3) 0.000(3) 0.030(2) -0.004(2)
C13 0.043(3) 0.044(3) 0.032(3) 0.009(2) 0.014(2) 0.005(2)
C14 0.029(2) 0.035(3) 0.026(2) -0.002(2) 0.012(2) -0.0029(19)
C15 0.074(4) 0.055(4) 0.068(4) -0.011(3) 0.056(3) -0.005(3)
C16 0.045(3) 0.087(5) 0.047(3) 0.026(3) 0.022(3) 0.008(3)
C17 0.022(2) 0.017(2) 0.038(3) 0.0043(19) 0.018(2) 0.0027(16)
C18 0.031(2) 0.025(2) 0.040(3) 0.004(2) 0.023(2) 0.0044(18)
C19 0.042(3) 0.029(3) 0.053(3) 0.009(2) 0.036(3) 0.003(2)
C20 0.033(3) 0.028(3) 0.074(4) 0.003(3) 0.038(3) -0.003(2)
C21 0.024(2) 0.029(3) 0.053(3) 0.000(2) 0.018(2) -0.0007(19)
C22 0.021(2) 0.023(2) 0.039(3) -0.001(2) 0.014(2) 0.0029(17)
C23 0.039(3) 0.041(3) 0.029(3) 0.009(2) 0.022(2) 0.003(2)
C24 0.047(3) 0.067(4) 0.045(3) 0.017(3) 0.023(3) 0.005(3)
C25 0.047(3) 0.057(3) 0.043(3) -0.009(3) 0.026(3) -0.005(3)
C26 0.031(2) 0.023(2) 0.040(3) 0.003(2) 0.012(2) -0.0027(19)
C27 0.028(3) 0.051(3) 0.048(3) -0.004(3) 0.002(2) -0.005(2)
C28 0.036(3) 0.041(3) 0.042(3) -0.009(2) 0.017(2) -0.003(2)
C29 0.023(2) 0.027(2) 0.024(2) -0.0010(19) 0.0083(19) -0.0027(18)
C30 0.024(2) 0.022(2) 0.023(2) -0.0012(18) 0.0116(18) -0.0018(17)
C31 0.020(2) 0.033(2) 0.027(2) -0.007(2) 0.0090(19) 0.0004(18)
C32 0.031(2) 0.032(3) 0.034(3) -0.006(2) 0.018(2) -0.0002(19)
C33 0.034(3) 0.046(3) 0.039(3) -0.014(2) 0.017(2) 0.005(2)
C34 0.035(3) 0.066(4) 0.038(3) -0.021(3) 0.021(2) 0.004(2)
C35 0.040(3) 0.064(4) 0.024(3) -0.007(2) 0.017(2) -0.004(2)
C36 0.035(3) 0.037(3) 0.026(3) -0.001(2) 0.016(2) -0.001(2)
C37 0.055(6) 0.070(7) 0.108(10) 0.000 0.011(6) 0.000
C38 0.048(4) 0.104(7) 0.082(6) 0.043(5) 0.010(4) -0.006(4)
C39 0.048(4) 0.093(5) 0.038(3) -0.007(3) 0.019(3) -0.011(3)
C40 0.048(5) 0.060(5) 0.065(6) 0.000 0.033(4) 0.000
C41 0.118(9) 0.065(7) 0.173(13) 0.000 0.101(9) 0.000
C42 0.370(18) 0.043(5) 0.250(14) -0.008(6) 0.272(14) -0.012(7)
C43 0.116(9) 0.41(2) 0.088(8) -0.043(12) 0.077(7) 0.039(13)
C44 0.061(5) 0.151(8) 0.054(5) 0.004(5) 0.032(4) 0.007(5)
C45 0.082(6) 0.187(11) 0.087(6) -0.032(7) 0.059(5) -0.045(6)
C46 0.220(12) 0.113(8) 0.158(10) -0.068(7) 0.159(10) -0.082(8)
C47 0.053(6) 0.43(3) 0.048(5) -0.013(10) -0.003(4) 0.066(9)
C48 0.075(6) 0.273(14) 0.086(7) -0.117(8) 0.065(5) -0.104(8)

loop_
_atom_type_symbol
_atom_type_description
_atom_type_scat_dispersion_real
_atom_type_scat_dispersion_imag
_atom_type_scat_source
C C 0.0033 0.0016 'International Tables Vol C Tables 4.2.6.8 and 6.1.1.4'
H H 0.0000 0.0000 'International Tables Vol C Tables 4.2.6.8 and 6.1.1.4'
N N 0.0061 0.0033 'International Tables Vol C Tables 4.2.6.8 and 6.1.1.4'
Al Al 0.0645 0.0514 'International Tables Vol C Tables 4.2.6.8 and 6.1.1.4'

loop_
_geom_angle_atom_site_label_1
_geom_angle_atom_site_label_2
_geom_angle_atom_site_label_3
_geom_angle
_geom_angle_site_symmetry_1
_geom_angle_site_symmetry_3
N1 Al1 C29 89.65(16) . .
N1 Al1 N2 83.75(14) . .
C29 Al1 N2 90.47(16) . .
N1 Al1 Al1 127.72(13) . 7_565
C29 Al1 Al1 133.19(14) . 7_565
N2 Al1 Al1 117.47(11) . 7_565
C5 N1 C1 121.2(3) . .
C5 N1 Al1 137.6(3) . .
C1 N1 Al1 98.3(2) . .
C2 N2 C17 122.8(3) . .
C2 N2 Al1 105.5(3) . .
C17 N2 Al1 131.7(2) . .
N1 C1 C3 113.6(3) . .
N1 C1 C2 103.5(3) . .
C3 C1 C2 112.5(3) . .
N1 C1 C30 107.6(3) . .
C3 C1 C30 115.0(3) . .
C2 C1 C30 103.7(3) . .
N2 C2 C4 124.3(4) . .
N2 C2 C1 114.3(3) . .
C4 C2 C1 121.4(3) . .
C1 C3 H3A 109.5 . .
C1 C3 H3B 109.5 . .
H3A C3 H3B 109.5 . .
C1 C3 H3C 109.5 . .
H3A C3 H3C 109.5 . .
H3B C3 H3C 109.5 . .
C2 C4 H4A 109.5 . .
C2 C4 H4B 109.5 . .
H4A C4 H4B 109.5 . .
C2 C4 H4C 109.5 . .
H4A C4 H4C 109.5 . .
H4B C4 H4C 109.5 . .
C10 C5 C6 118.5(4) . .
C10 C5 N1 119.1(3) . .
C6 C5 N1 122.4(4) . .
C7 C6 C5 119.1(4) . .
C7 C6 C11 118.6(4) . .
C5 C6 C11 122.2(4) . .
C8 C7 C6 122.1(4) . .
C8 C7 H7 119.0 . .
C6 C7 H7 119.0 . .
C7 C8 C9 118.7(4) . .
C7 C8 H8 120.7 . .
C9 C8 H8 120.7 . .
C10 C9 C8 121.4(4) . .
C10 C9 H9 119.3 . .
C8 C9 H9 119.3 . .
C9 C10 C5 120.2(4) . .
C9 C10 C14 118.1(4) . .
C5 C10 C14 121.7(4) . .
C6 C11 C13 110.0(4) . .
C6 C11 C12 114.6(4) . .
C13 C11 C12 110.5(4) . .
C6 C11 H11 107.1 . .
C13 C11 H11 107.1 . .
C12 C11 H11 107.1 . .
C11 C12 H12A 109.5 . .
C11 C12 H12B 109.5 . .
H12A C12 H12B 109.5 . .
C11 C12 H12C 109.5 . .
H12A C12 H12C 109.5 . .
H12B C12 H12C 109.5 . .
C11 C13 H13A 109.5 . .
C11 C13 H13B 109.5 . .
H13A C13 H13B 109.5 . .
C11 C13 H13C 109.5 . .
H13A C13 H13C 109.5 . .
H13B C13 H13C 109.5 . .
C16 C14 C10 111.3(4) . .
C16 C14 C15 111.6(4) . .
C10 C14 C15 112.1(4) . .
C16 C14 H14 107.2 . .
C10 C14 H14 107.2 . .
C15 C14 H14 107.2 . .
C14 C15 H15A 109.5 . .
C14 C15 H15B 109.5 . .
H15A C15 H15B 109.5 . .
C14 C15 H15C 109.5 . .
H15A C15 H15C 109.5 . .
H15B C15 H15C 109.5 . .
C14 C16 H16A 109.5 . .
C14 C16 H16B 109.5 . .
H16A C16 H16B 109.5 . .
C14 C16 H16C 109.5 . .
H16A C16 H16C 109.5 . .
H16B C16 H16C 109.5 . .
C18 C17 C22 122.0(4) . .
C18 C17 N2 120.0(4) . .
C22 C17 N2 117.9(4) . .
C19 C18 C17 118.0(4) . .
C19 C18 C23 118.4(4) . .
C17 C18 C23 123.6(4) . .
C20 C19 C18 120.6(5) . .
C20 C19 H19 119.7 . .
C18 C19 H19 119.7 . .
C19 C20 C21 120.8(4) . .
C19 C20 H20 119.6 . .
C21 C20 H20 119.6 . .
C20 C21 C22 121.3(4) . .
C20 C21 H21 119.4 . .
C22 C21 H21 119.4 . .
C21 C22 C17 117.4(4) . .
C21 C22 C26 120.8(4) . .
C17 C22 C26 121.6(4) . .
C18 C23 C24 111.3(4) . .
C18 C23 C25 110.4(4) . .
C24 C23 C25 110.4(4) . .
C18 C23 H23 108.2 . .
C24 C23 H23 108.2 . .
C25 C23 H23 108.2 . .
C23 C24 H24A 109.5 . .
C23 C24 H24B 109.5 . .
H24A C24 H24B 109.5 . .
C23 C24 H24C 109.5 . .
H24A C24 H24C 109.5 . .
H24B C24 H24C 109.5 . .
C23 C25 H25A 109.5 . .
C23 C25 H25B 109.5 . .
H25A C25 H25B 109.5 . .
C23 C25 H25C 109.5 . .
H25A C25 H25C 109.5 . .
H25B C25 H25C 109.5 . .
C22 C26 C27 113.8(4) . .
C22 C26 C28 110.9(4) . .
C27 C26 C28 109.0(4) . .
C22 C26 H26 107.7 . .
C27 C26 H26 107.7 . .
C28 C26 H26 107.7 . .
C26 C27 H27A 109.5 . .
C26 C27 H27B 109.5 . .
H27A C27 H27B 109.5 . .
C26 C27 H27C 109.5 . .
H27A C27 H27C 109.5 . .
H27B C27 H27C 109.5 . .
C26 C28 H28C 109.5 . .
C26 C28 H28B 109.5 . .
H28C C28 H28B 109.5 . .
C26 C28 H28A 109.5 . .
H28C C28 H28A 109.5 . .
H28B C28 H28A 109.5 . .
C30 C29 Al1 105.1(3) . .
C30 C29 H29 127.4 . .
Al1 C29 H29 127.4 . .
C29 C30 C31 123.8(4) . .
C29 C30 C1 113.9(3) . .
C31 C30 C1 122.3(3) . .
C36 C31 C32 117.5(4) . .
C36 C31 C30 118.4(4) . .
C32 C31 C30 124.1(4) . .
C33 C32 C31 121.2(5) . .
C33 C32 H32 119.4 . .
C31 C32 H32 119.4 . .
C34 C33 C32 120.5(5) . .
C34 C33 H33 119.7 . .
C32 C33 H33 119.7 . .
C33 C34 C35 119.2(4) . .
C33 C34 H34 120.4 . .
C35 C34 H34 120.4 . .
C34 C35 C36 120.1(5) . .
C34 C35 H35 119.9 . .
C36 C35 H35 119.9 . .
C35 C36 C31 121.5(5) . .
C35 C36 H36 119.3 . .
C31 C36 H36 119.3 . .
C38 C37 C38 119.0(11) . 2_655
C38 C37 H37 120.5 . .
C38 C37 H37 120.5 2_655 .
C37 C38 C39 121.1(8) . .
C37 C38 H38 119.4 . .
C39 C38 H38 119.4 . .
C38 C39 C40 120.5(6) . .
C38 C39 H39 119.8 . .
C40 C39 H39 119.8 . .
C39 C40 C39 117.8(8) . 2_655
C39 C40 C41 121.1(4) . .
C39 C40 C41 121.1(4) 2_655 .
C40 C41 H41A 109.5 . .
C40 C41 H41B 109.5 . .
H41A C41 H41B 109.5 . .
C40 C41 H41C 109.5 . .
H41A C41 H41C 109.5 . .
H41B C41 H41C 109.5 . .
C43 C42 H42A 109.5 . .
C43 C42 H42B 109.5 . .
H42A C42 H42B 109.5 . .
C43 C42 H42C 109.5 . .
H42A C42 H42C 109.5 . .
H42B C42 H42C 109.5 . .
C42 C43 C44 122.4(8) . .
C42 C43 C48 117.6(8) . .
C44 C43 C48 120.0 . .
C43 C44 C45 120.0 . .
C43 C44 H44 120.0 . .
C45 C44 H44 120.0 . .
C44 C45 C46 120.0 . .
C44 C45 H45 120.0 . .
C46 C45 H45 120.0 . .
C47 C46 C45 120.0 . .
C47 C46 H46 120.0 . .
C45 C46 H46 120.0 . .
C46 C47 C48 120.0 . .
C46 C47 H47 120.0 . .
C48 C47 H47 120.0 . .
C47 C48 C43 120.0 . .
C47 C48 H48 120.0 . .
C43 C48 H48 120.0 . .

loop_
_geom_bond_atom_site_label_1
_geom_bond_atom_site_label_2
_geom_bond_distance
_geom_bond_site_symmetry_2
Al1 N1 1.855(3) .
Al1 C29 1.992(4) .
Al1 N2 2.060(3) .
Al1 Al1 2.574(2) 7_565
N1 C5 1.426(5) .
N1 C1 1.492(5) .
N2 C2 1.287(5) .
N2 C17 1.455(5) .
C1 C3 1.522(5) .
C1 C2 1.553(5) .
C1 C30 1.600(6) .
C2 C4 1.491(5) .
C3 H3A 0.9800 .
C3 H3B 0.9800 .
C3 H3C 0.9800 .
C4 H4A 0.9800 .
C4 H4B 0.9800 .
C4 H4C 0.9800 .
C5 C10 1.409(6) .
C5 C6 1.425(6) .
C6 C7 1.385(6) .
C6 C11 1.503(6) .
C7 C8 1.383(6) .
C7 H7 0.9500 .
C8 C9 1.386(6) .
C8 H8 0.9500 .
C9 C10 1.384(6) .
C9 H9 0.9500 .
C10 C14 1.522(6) .
C11 C13 1.527(6) .
C11 C12 1.528(6) .
C11 H11 1.0000 .
C12 H12A 0.9800 .
C12 H12B 0.9800 .
C12 H12C 0.9800 .
C13 H13A 0.9800 .
C13 H13B 0.9800 .
C13 H13C 0.9800 .
C14 C16 1.511(6) .
C14 C15 1.531(6) .
C14 H14 1.0000 .
C15 H15A 0.9800 .
C15 H15B 0.9800 .
C15 H15C 0.9800 .
C16 H16A 0.9800 .
C16 H16B 0.9800 .
C16 H16C 0.9800 .
C17 C18 1.407(6) .
C17 C22 1.409(6) .
C18 C19 1.403(6) .
C18 C23 1.515(6) .
C19 C20 1.373(7) .
C19 H19 0.9500 .
C20 C21 1.387(7) .
C20 H20 0.9500 .
C21 C22 1.392(6) .
C21 H21 0.9500 .
C22 C26 1.518(6) .
C23 C24 1.526(6) .
C23 C25 1.532(6) .
C23 H23 1.0000 .
C24 H24A 0.9800 .
C24 H24B 0.9800 .
C24 H24C 0.9800 .
C25 H25A 0.9800 .
C25 H25B 0.9800 .
C25 H25C 0.9800 .
C26 C27 1.519(6) .
C26 C28 1.537(6) .
C26 H26 1.0000 .
C27 H27A 0.9800 .
C27 H27B 0.9800 .
C27 H27C 0.9800 .
C28 H28C 0.9800 .
C28 H28B 0.9800 .
C28 H28A 0.9800 .
C29 C30 1.333(5) .
C29 H29 0.9500 .
C30 C31 1.492(6) .
C31 C36 1.391(6) .
C31 C32 1.392(6) .
C32 C33 1.388(6) .
C32 H32 0.9500 .
C33 C34 1.380(7) .
C33 H33 0.9500 .
C34 C35 1.385(7) .
C34 H34 0.9500 .
C35 C36 1.388(6) .
C35 H35 0.9500 .
C36 H36 0.9500 .
C37 C38 1.350(9) .
C37 C38 1.350(9) 2_655
C37 H37 0.9500 .
C38 C39 1.376(9) .
C38 H38 0.9500 .
C39 C40 1.376(7) .
C39 H39 0.9500 .
C40 C39 1.376(7) 2_655
C40 C41 1.507(12) .
C41 H41A 0.9800 .
C41 H41B 0.9800 .
C41 H41C 0.9800 .
C42 C43 1.350(9) .
C42 H42A 0.9800 .
C42 H42B 0.9800 .
C42 H42C 0.9800 .
C43 C44 1.3900 .
C43 C48 1.3900 .
C44 C45 1.3900 .
C44 H44 0.9500 .
C45 C46 1.3900 .
C45 H45 0.9500 .
C46 C47 1.3900 .
C46 H46 0.9500 .
C47 C48 1.3900 .
C47 H47 0.9500 .
C48 H48 0.9500 .
